data_7062626
loop_
_publ_author_name
'Garazade, Ismayil M.'
'Gurbanov, Atash V.'
'Gomila, Rosa M.'
'Frontera, Antonio'
'Nunes, Ana V. M.'
'Mahmudov, Kamran T.'
'Pombeiro, Armando J. L.'

_publ_section_title
;
 Spodium, halogen and hydrogen bonds in the reactivity of
 bis(2,4-bis(trichloromethyl)-1,3,5-triazapentadienato)-Zn(ii)
;
_journal_issue 34
_journal_name_full 'New Journal of Chemistry'
_journal_page_first 15856
_journal_page_last 15861
_journal_paper_doi 10.1039/D3NJ02994H
_journal_volume 47
_journal_year 2023
_chemical_formula_moiety 'C18 H12 Cl12 N8 Zn, 2(C3 H7 N O)'
_chemical_formula_sum 'C24 H26 Cl12 N10 O2 Zn'
_chemical_formula_weight 977.32
_space_group_crystal_system monoclinic
_space_group_IT_number 15
_space_group_name_Hall '-C 2yc'
_space_group_name_H-M_alt 'C 1 2/c 1'
_atom_sites_solution_hydrogens mixed
_atom_sites_solution_primary direct
_atom_sites_solution_secondary difmap
_audit_creation_method SHELXL-2019/1
_audit_update_record
;
2023-03-30 deposited with the CCDC.	2023-08-01 downloaded from the CCDC.
;
_cell_angle_alpha 90
_cell_angle_beta 112.803(2)
_cell_angle_gamma 90
_cell_formula_units_Z 4
_cell_length_a 19.7000(12)
_cell_length_b 11.8120(6)
_cell_length_c 17.6378(18)
_cell_measurement_reflns_used 4933
_cell_measurement_temperature 150(2)
_cell_measurement_theta_max 26.36
_cell_measurement_theta_min 2.51
_cell_volume 3783.5(5)
_computing_cell_refinement 'Bruker SAINT'
_computing_data_collection 'Bruker APEX4'
_computing_data_reduction 'Bruker SAINT'
_computing_molecular_graphics 'Bruker SHELXTL'
_computing_publication_material 'Bruker SHELXTL'
_computing_structure_refinement 'SHELXL-2019/1 (Sheldrick, 2019)'
_computing_structure_solution 'SHELXT 2019/1 (Sheldrick, 2019)'
_diffrn_ambient_temperature 150(2)
_diffrn_measured_fraction_theta_full 0.991
_diffrn_measured_fraction_theta_max 0.985
_diffrn_measurement_device_type 'Bruker D8 Quest PHOTON 100 detector'
_diffrn_measurement_method '\f and \w scans'
_diffrn_radiation_type MoK\a
_diffrn_radiation_wavelength 0.71073
_diffrn_reflns_av_R_equivalents 0.0599
_diffrn_reflns_av_unetI/netI 0.0504
_diffrn_reflns_Laue_measured_fraction_full 0.991
_diffrn_reflns_Laue_measured_fraction_max 0.985
_diffrn_reflns_limit_h_max 24
_diffrn_reflns_limit_h_min -24
_diffrn_reflns_limit_k_max 8
_diffrn_reflns_limit_k_min -14
_diffrn_reflns_limit_l_max 22
_diffrn_reflns_limit_l_min -22
_diffrn_reflns_number 18656
_diffrn_reflns_point_group_measured_fraction_full 0.991
_diffrn_reflns_point_group_measured_fraction_max 0.985
_diffrn_reflns_theta_full 25.242
_diffrn_reflns_theta_max 26.397
_diffrn_reflns_theta_min 2.057
_exptl_absorpt_coefficient_mu 1.538
_exptl_absorpt_correction_T_max 0.665
_exptl_absorpt_correction_T_min 0.591
_exptl_absorpt_correction_type multi-scan
_exptl_absorpt_process_details 'SADABS (Bruker, 2008)'
_exptl_crystal_colour colourless
_exptl_crystal_density_diffrn 1.716
_exptl_crystal_description block
_exptl_crystal_F_000 1960
_exptl_crystal_size_max 0.360
_exptl_crystal_size_mid 0.320
_exptl_crystal_size_min 0.280
_refine_diff_density_max 0.439
_refine_diff_density_min -0.491
_refine_diff_density_rms 0.094
_refine_ls_extinction_method none
_refine_ls_goodness_of_fit_ref 1.051
_refine_ls_hydrogen_treatment constr
_refine_ls_matrix_type full
_refine_ls_number_parameters 226
_refine_ls_number_reflns 3834
_refine_ls_number_restraints 0
_refine_ls_restrained_S_all 1.051
_refine_ls_R_factor_all 0.0481
_refine_ls_R_factor_gt 0.0339
_refine_ls_shift/su_max 0.001
_refine_ls_shift/su_mean 0.000
_refine_ls_structure_factor_coef Fsqd
_refine_ls_weighting_details 'w=1/[\s^2^(Fo^2^)+(0.0277P)^2^+3.5989P] where P=(Fo^2^+2Fc^2^)/3'
_refine_ls_weighting_scheme calc
_refine_ls_wR_factor_gt 0.0740
_refine_ls_wR_factor_ref 0.0806
_reflns_Friedel_coverage 0.000
_reflns_number_gt 3051
_reflns_number_total 3834
_reflns_threshold_expression 'I > 2\s(I)'
_cod_data_source_file d3nj02994h2.cif
_cod_data_source_block 2CAD_A
_cod_depositor_comments 'Adding full bibliography for 7062625--7062628.cif.'
_cod_original_sg_symbol_H-M 'C 2/c'
_cod_database_code 7062626
_shelx_shelxl_version_number 2019/1
_shelx_space_group_comment
;
The symmetry employed for this shelxl refinement is uniquely defined
by the following loop, which should always be used as a source of
symmetry information in preference to the above space-group names.
They are only intended as comments.
;
_shelx_estimated_absorpt_t_min 0.607
_shelx_estimated_absorpt_t_max 0.673

loop_
_space_group_symop_operation_xyz
'x, y, z'
'-x, y, -z+1/2'
'x+1/2, y+1/2, z'
'-x+1/2, y+1/2, -z+1/2'
'-x, -y, -z'
'x, -y, z-1/2'
'-x+1/2, -y+1/2, -z'
'x+1/2, -y+1/2, z-1/2'

loop_
_atom_site_label
_atom_site_type_symbol
_atom_site_fract_x
_atom_site_fract_y
_atom_site_fract_z
_atom_site_U_iso_or_equiv
_atom_site_adp_type
_atom_site_occupancy
_atom_site_site_symmetry_order
_atom_site_calc_flag
_atom_site_refinement_flags_posn
_atom_site_refinement_flags_adp
_atom_site_refinement_flags_occupancy
_atom_site_disorder_assembly
_atom_site_disorder_group
Zn1 Zn 0.500000 0.35665(3) 0.250000 0.01187(11) Uani 1 2 d S T P . .
Cl1 Cl 0.40883(4) 0.37689(7) -0.05931(4) 0.03224(19) Uani 1 1 d . . . . .
Cl2 Cl 0.47776(4) 0.15746(6) -0.01949(4) 0.03147(18) Uani 1 1 d . . . . .
Cl3 Cl 0.55694(4) 0.34960(6) -0.04725(4) 0.02793(17) Uani 1 1 d . . . . .
Cl4 Cl 0.73248(4) 0.15876(6) 0.21754(5) 0.03312(19) Uani 1 1 d . . . . .
Cl5 Cl 0.74382(4) 0.38028(6) 0.15274(5) 0.03222(19) Uani 1 1 d . . . . .
Cl6 Cl 0.77530(3) 0.35251(6) 0.32415(4) 0.02972(18) Uani 1 1 d . . . . .
O1 O 0.67883(11) 0.4317(2) 0.43761(14) 0.0585(8) Uani 1 1 d . . . . .
N1 N 0.47719(10) 0.35181(16) 0.12399(12) 0.0136(4) Uani 1 1 d . . . . .
H1N H 0.430594 0.372152 0.091875 0.016 Uiso 1 1 d R U . . .
N2 N 0.59535(10) 0.30861(17) 0.12422(12) 0.0141(4) Uani 1 1 d . . . . .
N3 N 0.61075(10) 0.34649(16) 0.26291(12) 0.0132(4) Uani 1 1 d . . . . .
H3N H 0.647882 0.356348 0.312126 0.016 Uiso 1 1 d R U . . .
N4 N 0.500000 0.5469(2) 0.250000 0.0115(6) Uani 1 2 d S T P . .
N5 N 0.500000 1.1490(2) 0.250000 0.0159(6) Uani 1 2 d S T P . .
N6 N 0.79319(12) 0.4937(2) 0.51525(15) 0.0316(6) Uani 1 1 d . . . . .
C1 C 0.52246(12) 0.32732(19) 0.08984(14) 0.0125(5) Uani 1 1 d . . . . .
C2 C 0.63348(12) 0.32441(19) 0.20481(15) 0.0122(5) Uani 1 1 d . . . . .
C3 C 0.49344(13) 0.3073(2) -0.00469(15) 0.0173(5) Uani 1 1 d . . . . .
C4 C 0.71721(13) 0.3064(2) 0.22434(15) 0.0164(5) Uani 1 1 d . . . . .
C5 C 0.44032(13) 0.6065(2) 0.24521(14) 0.0144(5) Uani 1 1 d . . . . .
H5 H 0.397600 0.566032 0.241989 0.017 Uiso 1 1 calc R U . . .
C6 C 0.43784(13) 0.7230(2) 0.24472(15) 0.0154(5) Uani 1 1 d . . . . .
H6 H 0.394142 0.761118 0.240825 0.018 Uiso 1 1 calc R U . . .
C7 C 0.500000 0.7849(3) 0.250000 0.0139(7) Uani 1 2 d S T P . .
C8 C 0.500000 0.9101(3) 0.250000 0.0140(7) Uani 1 2 d S T P . .
C9 C 0.45956(13) 0.9720(2) 0.28556(15) 0.0160(5) Uani 1 1 d . . . . .
H9 H 0.430549 0.934128 0.309940 0.019 Uiso 1 1 calc R U . . .
C10 C 0.46209(13) 1.0886(2) 0.28497(15) 0.0173(5) Uani 1 1 d . . . . .
H10 H 0.435309 1.128891 0.310976 0.021 Uiso 1 1 calc R U . . .
C11 C 0.72632(17) 0.5045(3) 0.45801(19) 0.0398(8) Uani 1 1 d . . . . .
H11 H 0.714158 0.575189 0.430310 0.048 Uiso 1 1 calc R U . . .
C12 C 0.8480(2) 0.5817(4) 0.5305(3) 0.0656(12) Uani 1 1 d . . . . .
H12A H 0.826158 0.646572 0.494696 0.098 Uiso 1 1 calc R U . . .
H12B H 0.889565 0.552607 0.518924 0.098 Uiso 1 1 calc R U . . .
H12C H 0.865282 0.605458 0.588128 0.098 Uiso 1 1 calc R U . . .
C13 C 0.8152(2) 0.3892(4) 0.5623(3) 0.0650(11) Uani 1 1 d . . . . .
H13A H 0.771370 0.344244 0.555224 0.097 Uiso 1 1 calc R U . . .
H13B H 0.841573 0.407263 0.620635 0.097 Uiso 1 1 calc R U . . .
H13C H 0.847557 0.345748 0.542619 0.097 Uiso 1 1 calc R U . . .

loop_
_atom_site_aniso_label
_atom_site_aniso_U_11
_atom_site_aniso_U_22
_atom_site_aniso_U_33
_atom_site_aniso_U_23
_atom_site_aniso_U_13
_atom_site_aniso_U_12
Zn1 0.01160(19) 0.0137(2) 0.0110(2) 0.000 0.00512(15) 0.000
Cl1 0.0250(3) 0.0534(5) 0.0135(3) 0.0003(3) 0.0022(3) 0.0154(3)
Cl2 0.0406(4) 0.0249(4) 0.0279(4) -0.0130(3) 0.0122(3) -0.0079(3)
Cl3 0.0266(3) 0.0450(5) 0.0149(3) 0.0025(3) 0.0111(3) -0.0037(3)
Cl4 0.0249(3) 0.0217(4) 0.0520(5) -0.0010(3) 0.0141(3) 0.0093(3)
Cl5 0.0205(3) 0.0484(5) 0.0322(4) 0.0130(3) 0.0151(3) -0.0025(3)
Cl6 0.0132(3) 0.0492(5) 0.0227(4) -0.0066(3) 0.0025(3) -0.0002(3)
O1 0.0297(12) 0.113(2) 0.0368(14) -0.0392(14) 0.0176(11) -0.0378(13)
N1 0.0121(9) 0.0153(12) 0.0128(10) 0.0004(8) 0.0044(8) 0.0019(8)
N2 0.0138(10) 0.0166(12) 0.0141(11) 0.0013(9) 0.0077(8) 0.0013(8)
N3 0.0118(9) 0.0143(11) 0.0114(10) -0.0003(8) 0.0023(8) 0.0000(8)
N4 0.0143(13) 0.0098(15) 0.0101(14) 0.000 0.0045(11) 0.000
N5 0.0181(15) 0.0111(16) 0.0169(16) 0.000 0.0048(12) 0.000
N6 0.0217(12) 0.0457(17) 0.0269(14) -0.0118(12) 0.0091(11) -0.0128(11)
C1 0.0180(12) 0.0071(12) 0.0127(12) 0.0005(9) 0.0062(10) -0.0008(9)
C2 0.0140(11) 0.0057(12) 0.0185(13) 0.0014(9) 0.0080(10) 0.0008(9)
C3 0.0174(12) 0.0212(15) 0.0135(13) -0.0028(10) 0.0064(10) 0.0005(10)
C4 0.0149(12) 0.0189(14) 0.0170(13) 0.0016(10) 0.0079(10) 0.0002(10)
C5 0.0158(12) 0.0128(14) 0.0148(13) 0.0001(10) 0.0061(10) -0.0021(10)
C6 0.0143(12) 0.0143(14) 0.0172(13) 0.0008(10) 0.0057(10) 0.0015(10)
C7 0.0167(17) 0.0130(19) 0.0116(17) 0.000 0.0050(14) 0.000
C8 0.0137(16) 0.0130(19) 0.0105(17) 0.000 -0.0005(13) 0.000
C9 0.0191(12) 0.0122(14) 0.0188(13) 0.0026(10) 0.0096(11) 0.0014(10)
C10 0.0195(12) 0.0156(15) 0.0180(13) -0.0012(11) 0.0088(11) 0.0032(10)
C11 0.0349(17) 0.064(2) 0.0238(17) -0.0106(15) 0.0146(14) -0.0018(16)
C12 0.053(2) 0.088(3) 0.066(3) -0.035(2) 0.035(2) -0.042(2)
C13 0.066(3) 0.068(3) 0.057(3) 0.004(2) 0.019(2) 0.019(2)

loop_
_atom_type_symbol
_atom_type_description
_atom_type_scat_dispersion_real
_atom_type_scat_dispersion_imag
_atom_type_scat_source
C C 0.0033 0.0016 'International Tables Vol C Tables 4.2.6.8 and 6.1.1.4'
H H 0.0000 0.0000 'International Tables Vol C Tables 4.2.6.8 and 6.1.1.4'
N N 0.0061 0.0033 'International Tables Vol C Tables 4.2.6.8 and 6.1.1.4'
O O 0.0106 0.0060 'International Tables Vol C Tables 4.2.6.8 and 6.1.1.4'
Cl Cl 0.1484 0.1585 'International Tables Vol C Tables 4.2.6.8 and 6.1.1.4'
Zn Zn 0.2839 1.4301 'International Tables Vol C Tables 4.2.6.8 and 6.1.1.4'

loop_
_geom_angle_atom_site_label_1
_geom_angle_atom_site_label_2
_geom_angle_atom_site_label_3
_geom_angle
_geom_angle_site_symmetry_1
_geom_angle_site_symmetry_3
_geom_angle_publ_flag
N1 Zn1 N1 176.87(11) 2_655 . ?
N1 Zn1 N3 84.27(7) 2_655 2_655 ?
N1 Zn1 N3 95.55(7) . 2_655 ?
N1 Zn1 N3 95.55(7) 2_655 . ?
N1 Zn1 N3 84.27(7) . . ?
N3 Zn1 N3 173.47(10) 2_655 . ?
N1 Zn1 N4 91.57(5) 2_655 . ?
N1 Zn1 N4 91.57(5) . . ?
N3 Zn1 N4 93.27(5) 2_655 . ?
N3 Zn1 N4 93.27(5) . . ?
N1 Zn1 N5 88.43(5) 2_655 1_545 ?
N1 Zn1 N5 88.43(5) . 1_545 ?
N3 Zn1 N5 86.73(5) 2_655 1_545 ?
N3 Zn1 N5 86.73(5) . 1_545 ?
N4 Zn1 N5 180.0 . 1_545 ?
C1 N1 Zn1 126.94(16) . . ?
C1 N1 H1N 119.0 . . ?
Zn1 N1 H1N 114.0 . . ?
C2 N2 C1 121.2(2) . . ?
C2 N3 Zn1 125.98(16) . . ?
C2 N3 H3N 112.9 . . ?
Zn1 N3 H3N 121.1 . . ?
C5 N4 C5 116.9(3) 2_655 . ?
C5 N4 Zn1 121.56(14) 2_655 . ?
C5 N4 Zn1 121.56(14) . . ?
C10 N5 C10 115.9(3) . 2_655 ?
C10 N5 Zn1 122.05(15) . 1_565 ?
C10 N5 Zn1 122.05(15) 2_655 1_565 ?
C11 N6 C12 121.6(3) . . ?
C11 N6 C13 120.5(3) . . ?
C12 N6 C13 117.8(3) . . ?
N1 C1 N2 129.7(2) . . ?
N1 C1 C3 120.1(2) . . ?
N2 C1 C3 110.1(2) . . ?
N3 C2 N2 130.2(2) . . ?
N3 C2 C4 120.8(2) . . ?
N2 C2 C4 109.0(2) . . ?
C1 C3 Cl3 112.72(16) . . ?
C1 C3 Cl1 112.91(16) . . ?
Cl3 C3 Cl1 108.07(14) . . ?
C1 C3 Cl2 106.04(16) . . ?
Cl3 C3 Cl2 109.14(13) . . ?
Cl1 C3 Cl2 107.79(13) . . ?
C2 C4 Cl6 113.39(17) . . ?
C2 C4 Cl5 110.75(17) . . ?
Cl6 C4 Cl5 107.52(13) . . ?
C2 C4 Cl4 108.01(16) . . ?
Cl6 C4 Cl4 107.85(13) . . ?
Cl5 C4 Cl4 109.23(13) . . ?
N4 C5 C6 123.5(2) . . ?
N4 C5 H5 118.3 . . ?
C6 C5 H5 118.3 . . ?
C5 C6 C7 119.6(2) . . ?
C5 C6 H6 120.2 . . ?
C7 C6 H6 120.2 . . ?
C6 C7 C6 116.9(3) 2_655 . ?
C6 C7 C8 121.53(15) 2_655 . ?
C6 C7 C8 121.53(15) . . ?
C9 C8 C9 116.8(3) . 2_655 ?
C9 C8 C7 121.58(16) . . ?
C9 C8 C7 121.58(16) 2_655 . ?
C10 C9 C8 119.4(2) . . ?
C10 C9 H9 120.3 . . ?
C8 C9 H9 120.3 . . ?
N5 C10 C9 124.2(2) . . ?
N5 C10 H10 117.9 . . ?
C9 C10 H10 117.9 . . ?
O1 C11 N6 125.6(4) . . ?
O1 C11 H11 117.2 . . ?
N6 C11 H11 117.2 . . ?
N6 C12 H12A 109.5 . . ?
N6 C12 H12B 109.5 . . ?
H12A C12 H12B 109.5 . . ?
N6 C12 H12C 109.5 . . ?
H12A C12 H12C 109.5 . . ?
H12B C12 H12C 109.5 . . ?
N6 C13 H13A 109.5 . . ?
N6 C13 H13B 109.5 . . ?
H13A C13 H13B 109.5 . . ?
N6 C13 H13C 109.5 . . ?
H13A C13 H13C 109.5 . . ?
H13B C13 H13C 109.5 . . ?

loop_
_geom_bond_atom_site_label_1
_geom_bond_atom_site_label_2
_geom_bond_distance
_geom_bond_site_symmetry_2
_geom_bond_publ_flag
Zn1 N1 2.091(2) 2_655 ?
Zn1 N1 2.091(2) . ?
Zn1 N3 2.1075(19) 2_655 ?
Zn1 N3 2.1075(19) . ?
Zn1 N4 2.247(3) . ?
Zn1 N5 2.453(3) 1_545 ?
Cl1 C3 1.771(2) . ?
Cl2 C3 1.798(3) . ?
Cl3 C3 1.762(2) . ?
Cl4 C4 1.782(3) . ?
Cl5 C4 1.773(2) . ?
Cl6 C4 1.773(3) . ?
O1 C11 1.218(4) . ?
N1 C1 1.288(3) . ?
N1 H1N 0.9046 . ?
N2 C2 1.339(3) . ?
N2 C1 1.343(3) . ?
N3 C2 1.294(3) . ?
N3 H3N 0.9000 . ?
N4 C5 1.344(3) 2_655 ?
N4 C5 1.344(3) . ?
N5 C10 1.343(3) . ?
N5 C10 1.343(3) 2_655 ?
N6 C11 1.319(4) . ?
N6 C12 1.447(4) . ?
N6 C13 1.456(5) . ?
C1 C3 1.557(3) . ?
C2 C4 1.563(3) . ?
C5 C6 1.378(3) . ?
C5 H5 0.9500 . ?
C6 C7 1.398(3) . ?
C6 H6 0.9500 . ?
C7 C8 1.479(5) . ?
C8 C9 1.397(3) . ?
C8 C9 1.397(3) 2_655 ?
C9 C10 1.378(4) . ?
C9 H9 0.9500 . ?
C10 H10 0.9500 . ?
C11 H11 0.9500 . ?
C12 H12A 0.9800 . ?
C12 H12B 0.9800 . ?
C12 H12C 0.9800 . ?
C13 H13A 0.9800 . ?
C13 H13B 0.9800 . ?
C13 H13C 0.9800 . ?

loop_
_geom_hbond_atom_site_label_D
_geom_hbond_atom_site_label_H
_geom_hbond_atom_site_label_A
_geom_hbond_distance_DH
_geom_hbond_distance_HA
_geom_hbond_distance_DA
_geom_hbond_angle_DHA
_geom_hbond_site_symmetry_A
_geom_hbond_publ_flag
N1 H1N Cl1 0.90 2.53 2.997(2) 112.5 . yes
N1 H1N O1 0.90 2.13 2.988(3) 157.7 2_655 yes
N3 H3N Cl6 0.90 2.44 2.994(2) 120.4 . yes
N3 H3N O1 0.90 2.24 3.017(3) 144.4 . yes

loop_
_geom_torsion_atom_site_label_1
_geom_torsion_atom_site_label_2
_geom_torsion_atom_site_label_3
_geom_torsion_atom_site_label_4
_geom_torsion
_geom_torsion_site_symmetry_1
_geom_torsion_site_symmetry_2
_geom_torsion_site_symmetry_3
_geom_torsion_site_symmetry_4
_geom_torsion_publ_flag
Zn1 N1 C1 N2 -6.3(4) . . . . ?
Zn1 N1 C1 C3 169.37(16) . . . . ?
C2 N2 C1 N1 -6.4(4) . . . . ?
C2 N2 C1 C3 177.6(2) . . . . ?
Zn1 N3 C2 N2 3.7(4) . . . . ?
Zn1 N3 C2 C4 -173.34(15) . . . . ?
C1 N2 C2 N3 7.8(4) . . . . ?
C1 N2 C2 C4 -174.9(2) . . . . ?
N1 C1 C3 Cl3 147.94(19) . . . . ?
N2 C1 C3 Cl3 -35.6(2) . . . . ?
N1 C1 C3 Cl1 25.1(3) . . . . ?
N2 C1 C3 Cl1 -158.40(17) . . . . ?
N1 C1 C3 Cl2 -92.7(2) . . . . ?
N2 C1 C3 Cl2 83.8(2) . . . . ?
N3 C2 C4 Cl6 -14.4(3) . . . . ?
N2 C2 C4 Cl6 167.92(17) . . . . ?
N3 C2 C4 Cl5 -135.4(2) . . . . ?
N2 C2 C4 Cl5 46.9(2) . . . . ?
N3 C2 C4 Cl4 105.0(2) . . . . ?
N2 C2 C4 Cl4 -72.6(2) . . . . ?
C5 N4 C5 C6 0.24(17) 2_655 . . . ?
Zn1 N4 C5 C6 -179.76(17) . . . . ?
N4 C5 C6 C7 -0.5(3) . . . . ?
C5 C6 C7 C6 0.22(15) . . . 2_655 ?
C5 C6 C7 C8 -179.78(15) . . . . ?
C6 C7 C8 C9 -146.80(16) 2_655 . . . ?
C6 C7 C8 C9 33.20(16) . . . . ?
C6 C7 C8 C9 33.20(16) 2_655 . . 2_655 ?
C6 C7 C8 C9 -146.80(16) . . . 2_655 ?
C9 C8 C9 C10 -0.85(16) 2_655 . . . ?
C7 C8 C9 C10 179.15(16) . . . . ?
C10 N5 C10 C9 -0.94(17) 2_655 . . . ?
Zn1 N5 C10 C9 179.06(17) 1_565 . . . ?
C8 C9 C10 N5 1.8(3) . . . . ?
C12 N6 C11 O1 174.7(3) . . . . ?
C13 N6 C11 O1 -2.0(5) . . . . ?
